data_2213997
loop_
_publ_author_name
'Fan, Le-Qing'
'Wu, Ji-Huai'

_publ_section_title
(Dimethyldithiocarbamato-\k^2^<i>S</i>,<i>S</i>')iodido(1,10-phenanthroline-\k^2^<i>N</i>,<i>N</i>')copper(II)
_journal_coeditor_code WW2086
_journal_issue 6
_journal_name_full 'Acta Crystallographica Section E'
_journal_page_first m1768
_journal_page_last m1768
_journal_paper_doi 10.1107/S1600536807025093
_journal_volume 63
_journal_year 2007
_chemical_formula_iupac '[Cu (C3 H6 N S2) I (C12 H8 N2)]'
_chemical_formula_moiety 'C15 H14 Cu I N3 S2'
_chemical_formula_sum 'C15 H14 Cu I N3 S2'
_chemical_formula_weight 490.85
_chemical_name_systematic
;
(Dimethyldithiocarbamato-\k^2^S,S')iodido(1,10-phenanthroline-
\k^2^N,N')copper(II)
;
_space_group_IT_number 14
_symmetry_cell_setting monoclinic
_symmetry_space_group_name_Hall '-P 2ybc'
_symmetry_space_group_name_H-M 'P 1 21/c 1'
_atom_sites_solution_hydrogens geom
_atom_sites_solution_primary direct
_atom_sites_solution_secondary difmap
_audit_creation_method SHELXL-97
_cell_angle_alpha 90.00
_cell_angle_beta 107.790(4)
_cell_angle_gamma 90.00
_cell_formula_units_Z 8
_cell_length_a 14.2931(13)
_cell_length_b 17.4948(13)
_cell_length_c 14.6359(16)
_cell_measurement_reflns_used 8049
_cell_measurement_temperature 293(2)
_cell_measurement_theta_max 27.4835
_cell_measurement_theta_min 3.0770
_cell_volume 3484.8(6)
_computing_cell_refinement CrystalClear
_computing_data_collection 'CrystalClear (Rigaku, 2000)'
_computing_data_reduction CrystalClear
_computing_molecular_graphics 'SHELXTL (Bruker, 1998)'
_computing_publication_material SHELXTL
_computing_structure_refinement 'SHELXL97 (Sheldrick, 1997)'
_computing_structure_solution 'SHELXS97 (Sheldrick, 1997)'
_diffrn_ambient_temperature 293(2)
_diffrn_measured_fraction_theta_full 0.993
_diffrn_measured_fraction_theta_max 0.993
_diffrn_measurement_device_type 'Rigaku Mercury CCD'
_diffrn_measurement_method \w
_diffrn_radiation_monochromator 'Graphite Monochromator'
_diffrn_radiation_source 'Sealed Tube'
_diffrn_radiation_type MoK\a
_diffrn_radiation_wavelength 0.71073
_diffrn_reflns_av_R_equivalents 0.0337
_diffrn_reflns_av_sigmaI/netI 0.0331
_diffrn_reflns_limit_h_max 18
_diffrn_reflns_limit_h_min -18
_diffrn_reflns_limit_k_max 21
_diffrn_reflns_limit_k_min -22
_diffrn_reflns_limit_l_max 18
_diffrn_reflns_limit_l_min -17
_diffrn_reflns_number 25019
_diffrn_reflns_theta_full 27.48
_diffrn_reflns_theta_max 27.48
_diffrn_reflns_theta_min 3.08
_diffrn_standards_decay_% 0
_diffrn_standards_interval_count 0
_diffrn_standards_interval_time 0
_diffrn_standards_number 0
_exptl_absorpt_coefficient_mu 3.263
_exptl_absorpt_correction_T_max 1.0000
_exptl_absorpt_correction_T_min 0.5471
_exptl_absorpt_correction_type multi-scan
_exptl_absorpt_process_details '(CrystalClear; Rigaku, 2000)'
_exptl_crystal_colour Black
_exptl_crystal_density_diffrn 1.871
_exptl_crystal_density_method 'not measured'
_exptl_crystal_description Prism
_exptl_crystal_F_000 1912
_exptl_crystal_size_max 0.3000
_exptl_crystal_size_mid 0.2000
_exptl_crystal_size_min 0.0800
_refine_diff_density_max 0.823
_refine_diff_density_min -0.595
_refine_ls_extinction_method none
_refine_ls_goodness_of_fit_ref 1.070
_refine_ls_hydrogen_treatment constr
_refine_ls_matrix_type full
_refine_ls_number_parameters 397
_refine_ls_number_reflns 7942
_refine_ls_number_restraints 0
_refine_ls_restrained_S_all 1.070
_refine_ls_R_factor_all 0.0627
_refine_ls_R_factor_gt 0.0500
_refine_ls_shift/su_max 0.002
_refine_ls_shift/su_mean 0.000
_refine_ls_structure_factor_coef Fsqd
_refine_ls_weighting_details 'calc w=1/[\s^2^(Fo^2^)+(0.0836P)^2^+1.0573P] where P=(Fo^2^+2Fc^2^)/3'
_refine_ls_weighting_scheme calc
_refine_ls_wR_factor_gt 0.1339
_refine_ls_wR_factor_ref 0.1441
_reflns_number_gt 6762
_reflns_number_total 7942
_reflns_threshold_expression I>2\s(I)
_cod_data_source_file ww2086.cif
_cod_data_source_block I
_cod_depositor_comments
;
The following automatic conversions were performed:
'_symmetry_cell_setting' value 'Monoclinic' changed to 'monoclinic'
according to '/home/saulius/struct/CIF-dictionaries/cif_core.dic'
dictionary named 'cif_core.dic' version 2.4.1 from 2010-06-29.

Automatic conversion script
Id: cif_fix_enum 1527 2010-12-29 10:47:43Z saulius 

The following automatic conversions were performed:

'_symmetry_cell_setting' value 'Monoclinic' changed to 'monoclinic'
according to /home/saulius/struct/CIF-dictionaries/cif_core.dic
dictionary named 'cif_core.dic' version 2.4.1 from 2010-06-29.

Automatic conversion script
Id: cif_fix_values 1715 2011-07-08 13:25:40Z adriana 
;
_cod_original_sg_symbol_H-M 'P 21/c'
_cod_database_code 2213997
_cod_database_fobs_code 2213997

loop_
_symmetry_equiv_pos_as_xyz
'x, y, z'
'-x, y+1/2, -z+1/2'
'-x, -y, -z'
'x, -y-1/2, z-1/2'

loop_
_atom_site_type_symbol
_atom_site_label
_atom_site_fract_x
_atom_site_fract_y
_atom_site_fract_z
_atom_site_U_iso_or_equiv
_atom_site_adp_type
_atom_site_calc_flag
_atom_site_refinement_flags
_atom_site_occupancy
Cu Cu1 0.54618(5) 0.55197(3) 0.86587(5) 0.04700(17) Uani d . 1
Cu Cu2 1.00225(5) 0.61593(4) 1.33013(5) 0.04827(17) Uani d . 1
S S1 0.42686(10) 0.63047(8) 0.89036(11) 0.0543(3) Uani d . 1
S S2 0.62636(10) 0.66705(8) 0.90659(12) 0.0591(4) Uani d . 1
S S3 0.93575(10) 0.73224(8) 1.35167(11) 0.0558(3) Uani d . 1
S S4 1.13164(10) 0.69918(8) 1.34873(12) 0.0579(4) Uani d . 1
I I1 0.51765(3) 0.54788(2) 0.65876(2) 0.05071(12) Uani d . 1
I I2 0.90939(2) 0.60430(2) 1.12905(2) 0.05199(12) Uani d . 1
N N1 0.5001(3) 0.7725(2) 0.9289(3) 0.0521(10) Uani d . 1
N N2 0.4799(3) 0.4479(2) 0.8607(3) 0.0465(10) Uani d . 1
N N3 0.6662(3) 0.4841(2) 0.8832(3) 0.0416(9) Uani d . 1
N N4 1.0712(3) 0.8404(3) 1.3710(3) 0.0510(10) Uani d . 1
N N5 0.9043(3) 0.5482(2) 1.3688(3) 0.0473(10) Uani d . 1
N N6 1.0793(3) 0.5152(2) 1.3508(3) 0.0469(9) Uani d . 1
C C1 0.5151(4) 0.7001(3) 0.9117(3) 0.0472(11) Uani d . 1
C C2 0.4034(5) 0.7993(4) 0.9317(5) 0.0711(17) Uani d . 1
H H2A 0.3583 0.7571 0.9198 0.107 Uiso calc R 1
H H2B 0.3791 0.8377 0.8834 0.107 Uiso calc R 1
H H2C 0.4096 0.8207 0.9937 0.107 Uiso calc R 1
C C3 0.5778(5) 0.8294(3) 0.9439(5) 0.0749(18) Uani d . 1
H H3A 0.6370 0.8052 0.9405 0.112 Uiso calc R 1
H H3B 0.5895 0.8525 1.0058 0.112 Uiso calc R 1
H H3C 0.5583 0.8680 0.8951 0.112 Uiso calc R 1
C C4 0.3883(4) 0.4299(4) 0.8548(4) 0.0570(13) Uani d . 1
H H4A 0.3467 0.4686 0.8623 0.068 Uiso calc R 1
C C5 0.3513(4) 0.3560(4) 0.8379(5) 0.0671(16) Uani d . 1
H H5A 0.2869 0.3457 0.8359 0.081 Uiso calc R 1
C C6 0.4106(4) 0.2989(4) 0.8242(4) 0.0610(14) Uani d . 1
H H6A 0.3860 0.2497 0.8099 0.073 Uiso calc R 1
C C7 0.5091(4) 0.3148(3) 0.8317(3) 0.0462(11) Uani d . 1
C C8 0.5770(4) 0.2601(3) 0.8185(4) 0.0554(13) Uani d . 1
H H8A 0.5562 0.2099 0.8038 0.066 Uiso calc R 1
C C9 0.6703(4) 0.2786(3) 0.8267(4) 0.0535(13) Uani d . 1
H H9A 0.7125 0.2412 0.8169 0.064 Uiso calc R 1
C C10 0.7056(3) 0.3541(3) 0.8500(3) 0.0418(10) Uani d . 1
C C11 0.8032(4) 0.3790(3) 0.8621(4) 0.0535(13) Uani d . 1
H H11A 0.8498 0.3448 0.8537 0.064 Uiso calc R 1
C C12 0.8281(4) 0.4522(3) 0.8859(4) 0.0541(13) Uani d . 1
H H12A 0.8926 0.4681 0.8961 0.065 Uiso calc R 1
C C13 0.7583(4) 0.5039(3) 0.8952(4) 0.0493(12) Uani d . 1
H H13A 0.7770 0.5544 0.9104 0.059 Uiso calc R 1
C C14 0.6403(3) 0.4106(3) 0.8620(3) 0.0403(10) Uani d . 1
C C15 0.5401(3) 0.3899(3) 0.8508(3) 0.0399(10) Uani d . 1
C C16 1.0494(4) 0.7674(3) 1.3596(4) 0.0472(11) Uani d . 1
C C17 0.9991(4) 0.8958(3) 1.3836(5) 0.0611(15) Uani d . 1
H H17A 0.9393 0.8697 1.3812 0.092 Uiso calc R 1
H H17B 0.9861 0.9332 1.3332 0.092 Uiso calc R 1
H H17C 1.0248 0.9207 1.4446 0.092 Uiso calc R 1
C C18 1.1674(5) 0.8703(4) 1.3727(4) 0.0644(15) Uani d . 1
H H18A 1.2080 0.8291 1.3636 0.097 Uiso calc R 1
H H18B 1.1981 0.8944 1.4334 0.097 Uiso calc R 1
H H18C 1.1592 0.9070 1.3221 0.097 Uiso calc R 1
C C19 0.8178(4) 0.5667(3) 1.3776(4) 0.0552(13) Uani d . 1
H H19A 0.7989 0.6177 1.3718 0.066 Uiso calc R 1
C C20 0.7540(4) 0.5129(4) 1.3954(4) 0.0632(15) Uani d . 1
H H20A 0.6930 0.5276 1.3997 0.076 Uiso calc R 1
C C21 0.7825(4) 0.4377(4) 1.4065(4) 0.0639(15) Uani d . 1
H H21A 0.7407 0.4012 1.4189 0.077 Uiso calc R 1
C C22 0.8737(4) 0.4156(3) 1.3991(4) 0.0526(12) Uani d . 1
C C23 0.9109(5) 0.3398(3) 1.4089(4) 0.0621(15) Uani d . 1
H H23A 0.8731 0.3008 1.4230 0.075 Uiso calc R 1
C C24 0.9981(5) 0.3224(3) 1.3988(4) 0.0632(15) Uani d . 1
H H24A 1.0189 0.2718 1.4045 0.076 Uiso calc R 1
C C25 1.0607(4) 0.3806(3) 1.3791(4) 0.0545(13) Uani d . 1
C C26 1.1541(5) 0.3669(4) 1.3700(4) 0.0632(15) Uani d . 1
H H26A 1.1796 0.3176 1.3762 0.076 Uiso calc R 1
C C27 1.2073(4) 0.4269(4) 1.3520(5) 0.0658(16) Uani d . 1
H H27A 1.2692 0.4188 1.3452 0.079 Uiso calc R 1
C C28 1.1676(4) 0.5006(4) 1.3439(4) 0.0566(13) Uani d . 1
H H28A 1.2050 0.5411 1.3331 0.068 Uiso calc R 1
C C29 1.0272(4) 0.4564(3) 1.3691(3) 0.0428(10) Uani d . 1
C C30 0.9323(4) 0.4743(3) 1.3794(3) 0.0445(11) Uani d . 1

loop_
_atom_site_aniso_label
_atom_site_aniso_U_11
_atom_site_aniso_U_22
_atom_site_aniso_U_33
_atom_site_aniso_U_12
_atom_site_aniso_U_13
_atom_site_aniso_U_23
Cu1 0.0428(3) 0.0411(3) 0.0588(4) 0.0056(3) 0.0181(3) 0.0003(2)
Cu2 0.0419(3) 0.0429(3) 0.0619(4) 0.0020(3) 0.0187(3) -0.0001(3)
S1 0.0478(7) 0.0519(8) 0.0675(9) 0.0064(6) 0.0240(7) -0.0016(6)
S2 0.0477(7) 0.0509(8) 0.0796(10) 0.0029(6) 0.0205(7) -0.0107(7)
S3 0.0461(7) 0.0467(7) 0.0772(10) 0.0027(6) 0.0227(7) -0.0037(6)
S4 0.0466(7) 0.0477(8) 0.0833(10) -0.0005(6) 0.0256(7) -0.0080(6)
I1 0.0524(2) 0.0530(2) 0.0486(2) -0.00187(15) 0.01823(16) 0.00498(13)
I2 0.0470(2) 0.0554(2) 0.0538(2) 0.00504(15) 0.01572(16) -0.00251(14)
N1 0.057(3) 0.048(2) 0.050(2) 0.009(2) 0.015(2) -0.0111(18)
N2 0.040(2) 0.054(3) 0.047(2) 0.0056(18) 0.0154(18) 0.0077(17)
N3 0.037(2) 0.041(2) 0.046(2) 0.0029(17) 0.0121(17) 0.0036(16)
N4 0.054(3) 0.046(2) 0.054(3) 0.000(2) 0.018(2) -0.0049(18)
N5 0.040(2) 0.051(2) 0.051(2) 0.0074(18) 0.0141(18) 0.0005(18)
N6 0.042(2) 0.047(2) 0.051(2) 0.0045(19) 0.0133(19) -0.0004(18)
C1 0.048(3) 0.051(3) 0.042(3) 0.009(2) 0.012(2) -0.003(2)
C2 0.070(4) 0.071(4) 0.073(4) 0.022(3) 0.024(3) -0.017(3)
C3 0.081(4) 0.051(4) 0.087(5) -0.003(3) 0.016(4) -0.017(3)
C4 0.047(3) 0.064(4) 0.065(4) 0.003(3) 0.024(3) 0.008(3)
C5 0.049(3) 0.074(4) 0.083(4) -0.010(3) 0.026(3) 0.011(3)
C6 0.056(3) 0.057(3) 0.070(4) -0.015(3) 0.021(3) 0.007(3)
C7 0.052(3) 0.043(3) 0.043(3) -0.004(2) 0.015(2) 0.0082(19)
C8 0.067(4) 0.045(3) 0.055(3) -0.006(3) 0.019(3) 0.002(2)
C9 0.063(3) 0.042(3) 0.053(3) 0.010(2) 0.015(3) 0.000(2)
C10 0.042(3) 0.044(3) 0.038(2) 0.006(2) 0.010(2) 0.0034(18)
C11 0.049(3) 0.060(3) 0.054(3) 0.013(3) 0.019(2) 0.008(2)
C12 0.037(3) 0.057(3) 0.068(4) 0.002(2) 0.016(2) 0.003(2)
C13 0.041(3) 0.047(3) 0.056(3) -0.004(2) 0.010(2) 0.002(2)
C14 0.041(2) 0.041(2) 0.039(2) 0.005(2) 0.011(2) 0.0055(17)
C15 0.040(2) 0.045(3) 0.035(2) 0.002(2) 0.0122(19) 0.0066(17)
C16 0.050(3) 0.048(3) 0.043(3) 0.005(2) 0.013(2) -0.002(2)
C17 0.061(4) 0.049(3) 0.075(4) 0.005(3) 0.023(3) -0.007(3)
C18 0.065(4) 0.061(4) 0.072(4) -0.015(3) 0.028(3) -0.011(3)
C19 0.047(3) 0.056(3) 0.065(3) 0.001(2) 0.019(3) -0.003(2)
C20 0.043(3) 0.075(4) 0.075(4) -0.004(3) 0.023(3) -0.010(3)
C21 0.053(3) 0.069(4) 0.073(4) -0.018(3) 0.023(3) -0.006(3)
C22 0.057(3) 0.052(3) 0.047(3) -0.006(3) 0.013(2) -0.001(2)
C23 0.072(4) 0.049(3) 0.064(4) -0.007(3) 0.019(3) 0.002(2)
C24 0.078(4) 0.045(3) 0.062(4) 0.004(3) 0.015(3) -0.001(2)
C25 0.057(3) 0.050(3) 0.052(3) 0.010(3) 0.011(3) -0.004(2)
C26 0.061(4) 0.067(4) 0.056(3) 0.021(3) 0.010(3) -0.002(3)
C27 0.051(3) 0.075(4) 0.073(4) 0.018(3) 0.022(3) -0.003(3)
C28 0.048(3) 0.066(4) 0.059(3) 0.006(3) 0.021(3) 0.004(3)
C29 0.045(3) 0.046(3) 0.035(2) 0.003(2) 0.010(2) -0.0011(18)
C30 0.041(3) 0.047(3) 0.044(3) 0.002(2) 0.009(2) -0.004(2)

loop_
_atom_type_symbol
_atom_type_description
_atom_type_scat_dispersion_real
_atom_type_scat_dispersion_imag
_atom_type_scat_source
C C 0.0033 0.0016 'International Tables Vol C Tables 4.2.6.8 and 6.1.1.4'
H H 0.0000 0.0000 'International Tables Vol C Tables 4.2.6.8 and 6.1.1.4'
N N 0.0061 0.0033 'International Tables Vol C Tables 4.2.6.8 and 6.1.1.4'
S S 0.1246 0.1234 'International Tables Vol C Tables 4.2.6.8 and 6.1.1.4'
Cu Cu 0.3201 1.2651 'International Tables Vol C Tables 4.2.6.8 and 6.1.1.4'
I I -0.4742 1.8119 'International Tables Vol C Tables 4.2.6.8 and 6.1.1.4'

loop_
_geom_angle_atom_site_label_1
_geom_angle_atom_site_label_2
_geom_angle_atom_site_label_3
_geom_angle
_geom_angle_publ_flag
N3 Cu1 N2 81.32(16) yes
N3 Cu1 S1 164.60(12) yes
N2 Cu1 S1 100.36(12) yes
N3 Cu1 S2 98.25(12) yes
N2 Cu1 S2 167.68(13) yes
S1 Cu1 S2 76.82(5) yes
N3 Cu1 I1 87.74(11) yes
N2 Cu1 I1 91.36(12) yes
S1 Cu1 I1 107.45(4) yes
S2 Cu1 I1 100.94(5) yes
N5 Cu2 N6 81.00(17) yes
N5 Cu2 S4 158.11(13) yes
N6 Cu2 S4 98.62(13) yes
N5 Cu2 S3 97.36(12) yes
N6 Cu2 S3 164.24(13) yes
S4 Cu2 S3 77.04(5) yes
N5 Cu2 I2 95.88(12) yes
N6 Cu2 I2 98.70(12) yes
S4 Cu2 I2 105.76(5) yes
S3 Cu2 I2 97.07(5) yes
C1 S1 Cu1 85.00(17) ?
C1 S2 Cu1 84.90(19) ?
C16 S3 Cu2 84.50(18) ?
C16 S4 Cu2 84.44(19) ?
C1 N1 C3 121.5(5) ?
C1 N1 C2 121.3(5) ?
C3 N1 C2 117.2(5) ?
C4 N2 C15 117.3(5) ?
C4 N2 Cu1 130.8(4) ?
C15 N2 Cu1 111.4(3) ?
C13 N3 C14 118.2(4) ?
C13 N3 Cu1 129.1(4) ?
C14 N3 Cu1 111.5(3) ?
C16 N4 C18 122.4(5) ?
C16 N4 C17 120.7(5) ?
C18 N4 C17 117.0(5) ?
C19 N5 C30 118.5(5) ?
C19 N5 Cu2 128.8(4) ?
C30 N5 Cu2 112.5(3) ?
C28 N6 C29 117.9(5) ?
C28 N6 Cu2 129.6(4) ?
C29 N6 Cu2 112.4(3) ?
N1 C1 S1 124.2(4) ?
N1 C1 S2 122.6(4) ?
S1 C1 S2 113.2(3) ?
N1 C2 H2A 109.5 ?
N1 C2 H2B 109.5 ?
H2A C2 H2B 109.5 ?
N1 C2 H2C 109.5 ?
H2A C2 H2C 109.5 ?
H2B C2 H2C 109.5 ?
N1 C3 H3A 109.5 ?
N1 C3 H3B 109.5 ?
H3A C3 H3B 109.5 ?
N1 C3 H3C 109.5 ?
H3A C3 H3C 109.5 ?
H3B C3 H3C 109.5 ?
N2 C4 C5 123.3(6) ?
N2 C4 H4A 118.4 ?
C5 C4 H4A 118.4 ?
C6 C5 C4 119.1(5) ?
C6 C5 H5A 120.4 ?
C4 C5 H5A 120.4 ?
C5 C6 C7 119.8(5) ?
C5 C6 H6A 120.1 ?
C7 C6 H6A 120.1 ?
C15 C7 C6 116.9(5) ?
C15 C7 C8 118.5(5) ?
C6 C7 C8 124.5(5) ?
C9 C8 C7 121.9(5) ?
C9 C8 H8A 119.1 ?
C7 C8 H8A 119.1 ?
C8 C9 C10 121.1(5) ?
C8 C9 H9A 119.4 ?
C10 C9 H9A 119.4 ?
C14 C10 C9 118.9(5) ?
C14 C10 C11 115.7(5) ?
C9 C10 C11 125.4(5) ?
C12 C11 C10 119.7(5) ?
C12 C11 H11A 120.2 ?
C10 C11 H11A 120.2 ?
C11 C12 C13 120.4(5) ?
C11 C12 H12A 119.8 ?
C13 C12 H12A 119.8 ?
N3 C13 C12 122.3(5) ?
N3 C13 H13A 118.9 ?
C12 C13 H13A 118.9 ?
N3 C14 C10 123.6(4) ?
N3 C14 C15 117.4(4) ?
C10 C14 C15 119.0(4) ?
N2 C15 C7 123.5(4) ?
N2 C15 C14 116.0(4) ?
C7 C15 C14 120.5(4) ?
N4 C16 S3 122.9(4) ?
N4 C16 S4 123.1(4) ?
S3 C16 S4 114.0(3) ?
N4 C17 H17A 109.5 ?
N4 C17 H17B 109.5 ?
H17A C17 H17B 109.5 ?
N4 C17 H17C 109.5 ?
H17A C17 H17C 109.5 ?
H17B C17 H17C 109.5 ?
N4 C18 H18A 109.5 ?
N4 C18 H18B 109.5 ?
H18A C18 H18B 109.5 ?
N4 C18 H18C 109.5 ?
H18A C18 H18C 109.5 ?
H18B C18 H18C 109.5 ?
N5 C19 C20 122.7(5) ?
N5 C19 H19A 118.7 ?
C20 C19 H19A 118.7 ?
C21 C20 C19 118.9(5) ?
C21 C20 H20A 120.5 ?
C19 C20 H20A 120.5 ?
C20 C21 C22 120.5(5) ?
C20 C21 H21A 119.8 ?
C22 C21 H21A 119.8 ?
C21 C22 C30 116.2(5) ?
C21 C22 C23 125.5(5) ?
C30 C22 C23 118.3(5) ?
C24 C23 C22 122.3(6) ?
C24 C23 H23A 118.8 ?
C22 C23 H23A 118.8 ?
C23 C24 C25 121.3(6) ?
C23 C24 H24A 119.4 ?
C25 C24 H24A 119.4 ?
C26 C25 C29 117.1(6) ?
C26 C25 C24 124.5(5) ?
C29 C25 C24 118.4(5) ?
C27 C26 C25 119.3(6) ?
C27 C26 H26A 120.4 ?
C25 C26 H26A 120.4 ?
C26 C27 C28 119.2(6) ?
C26 C27 H27A 120.4 ?
C28 C27 H27A 120.4 ?
N6 C28 C27 123.0(6) ?
N6 C28 H28A 118.5 ?
C27 C28 H28A 118.5 ?
N6 C29 C25 123.5(5) ?
N6 C29 C30 116.8(4) ?
C25 C29 C30 119.7(5) ?
N5 C30 C22 123.2(5) ?
N5 C30 C29 116.9(4) ?
C22 C30 C29 119.9(5) ?

loop_
_geom_bond_atom_site_label_1
_geom_bond_atom_site_label_2
_geom_bond_distance
_geom_bond_publ_flag
Cu1 N3 2.037(4) yes
Cu1 N2 2.043(4) yes
Cu1 S1 2.3015(14) yes
Cu1 S2 2.3032(16) yes
Cu1 I1 2.9334(8) yes
Cu2 N5 2.042(4) yes
Cu2 N6 2.051(4) yes
Cu2 S4 2.3040(15) yes
Cu2 S3 2.3078(15) yes
Cu2 I2 2.8421(8) yes
S1 C1 1.712(6) ?
S2 C1 1.714(5) ?
S3 C16 1.708(6) ?
S4 C16 1.716(5) ?
N1 C1 1.323(6) ?
N1 C3 1.458(8) ?
N1 C2 1.472(7) ?
N2 C4 1.322(6) ?
N2 C15 1.368(6) ?
N3 C13 1.321(6) ?
N3 C14 1.349(6) ?
N4 C16 1.312(7) ?
N4 C18 1.464(7) ?
N4 C17 1.467(7) ?
N5 C19 1.322(7) ?
N5 C30 1.348(6) ?
N6 C28 1.322(6) ?
N6 C29 1.344(6) ?
C2 H2A 0.9600 ?
C2 H2B 0.9600 ?
C2 H2C 0.9600 ?
C3 H3A 0.9600 ?
C3 H3B 0.9600 ?
C3 H3C 0.9600 ?
C4 C5 1.391(9) ?
C4 H4A 0.9300 ?
C5 C6 1.364(9) ?
C5 H5A 0.9300 ?
C6 C7 1.406(7) ?
C6 H6A 0.9300 ?
C7 C15 1.388(7) ?
C7 C8 1.417(8) ?
C8 C9 1.342(8) ?
C8 H8A 0.9300 ?
C9 C10 1.419(7) ?
C9 H9A 0.9300 ?
C10 C14 1.405(6) ?
C10 C11 1.420(7) ?
C11 C12 1.346(8) ?
C11 H11A 0.9300 ?
C12 C13 1.384(7) ?
C12 H12A 0.9300 ?
C13 H13A 0.9300 ?
C14 C15 1.437(7) ?
C17 H17A 0.9600 ?
C17 H17B 0.9600 ?
C17 H17C 0.9600 ?
C18 H18A 0.9600 ?
C18 H18B 0.9600 ?
C18 H18C 0.9600 ?
C19 C20 1.388(8) ?
C19 H19A 0.9300 ?
C20 C21 1.372(9) ?
C20 H20A 0.9300 ?
C21 C22 1.395(8) ?
C21 H21A 0.9300 ?
C22 C30 1.411(7) ?
C22 C23 1.419(8) ?
C23 C24 1.335(8) ?
C23 H23A 0.9300 ?
C24 C25 1.441(9) ?
C24 H24A 0.9300 ?
C25 C26 1.402(8) ?
C25 C29 1.403(7) ?
C26 C27 1.368(9) ?
C26 H26A 0.9300 ?
C27 C28 1.399(8) ?
C27 H27A 0.9300 ?
C28 H28A 0.9300 ?
C29 C30 1.443(7) ?
